data_1530124
loop_
_publ_author_name
'Kanishcheva, A.S.'
'Lazarev, B.V.'
'Mikhailov, Yu.N.'
'Trippel, A.F.'

_publ_section_title
;
 A new cesium sulfobismuthite Cs Bi3 S5. Synthesis and structure
 containing extensive channels
;
_journal_name_full 'Doklady Akademii Nauk SSSR'
_journal_page_first 96
_journal_page_last 99
_journal_volume 252
_journal_year 1980
_chemical_formula_sum 'Bi3 Cs S5'
_chemical_name_systematic 'Cs Bi3 S5'
_space_group_IT_number 62
_symmetry_space_group_name_Hall '-P 2bc 2a'
_symmetry_space_group_name_H-M 'P m n b'
_cell_angle_alpha 90
_cell_angle_beta 90
_cell_angle_gamma 90
_cell_formula_units_Z 4
_cell_length_a 4.0644
_cell_length_b 12.098
_cell_length_c 21.098
_cell_volume 1037.412
_citation_journal_id_ASTM DANKAS
_cod_data_source_file Kanishcheva_DANKAS_1980_562.cif
_cod_data_source_block Bi3Cs1S5
_cod_original_sg_symbol_Hall '-P 2ac 2n (y,-x,z)'
_cod_original_formula_sum 'Bi3 Cs1 S5'
_cod_database_code 1530124

loop_
_symmetry_equiv_pos_as_xyz
x,y,z
-x,-y+1/2,z+1/2
-x+1/2,y+1/2,-z+1/2
x+1/2,-y,-z
-x,-y,-z
x,y-1/2,-z-1/2
x-1/2,-y-1/2,z-1/2
-x-1/2,y,z

loop_
_atom_site_label
_atom_site_type_symbol
_atom_site_fract_x
_atom_site_fract_y
_atom_site_fract_z
_atom_site_occupancy
_atom_site_U_iso_or_equiv
S5 S-2 0.25 0.29 0.475 1 0.0
Cs1 Cs+1 0.25 0.5051 0.6096 1 0.0
Bi2 Bi+3 0.25 0.1294 0.3538 1 0.0
S3 S-2 0.25 0.013 0.582 1 0.0
Bi1 Bi+3 0.25 0.3294 0.0257 1 0.0
S2 S-2 0.25 0.251 0.808 1 0.0
S4 S-2 0.25 -0.011 0.258 1 0.0
Bi3 Bi+3 0.25 0.1456 0.6914 1 0.0
S1 S-2 0.25 0.224 0.133 1 0.0
